data_2205906
loop_
_publ_author_name
'Ming-Xing Yang'
'Shen Lin'

_publ_section_title
;Bis(dimethylformamide-2\k<i>O</i>)dipyridine-1\k<i>N</i>,3\k<i>N</i>-bis(\m-2'-salicylbenzohydrazidato)-1\k^3^<i>O</i>,<i>N</i>,<i>O</i>':2\k^2^<i>N</i>,<i>O</i>'';2\k^2^<i>N</i>,<i>O</i>'':3\k^3^<i>O</i>,<i>N</i>,<i>O</i>'-trinickel(II)
 dimethylformamide disolvate hemihydrate
;
_journal_issue 6
_journal_name_full 'Acta Crystallographica Section E'
_journal_page_first m1095
_journal_page_last m1096
_journal_paper_doi 10.1107/S1600536805013875
_journal_volume 61
_journal_year 2005
_chemical_formula_iupac '[Ni3 (C30 H20 N4 O6)2 (C5 H5 N)2 (C2 H6 N O)2], 2C3 H7 N O, 0.5H2 O'
_chemical_formula_moiety 'C44 H42 N8 Ni3 O8, 2C3 H7 N O, 0.5H2 O'
_chemical_formula_sum 'C50 H57 N10 Ni3 O10.5'
_chemical_formula_weight 1142.19
_chemical_name_systematic
'Bis(dimethylformamide)-2\k^2^O-dipyridine-1\kN,3\kN-bis(\m-2'-salicylbenzohydrazidato)-1\k^4^O,N,N',O':2\k^2^N,O'';2\k^2^N,O'':3\k^4^O,N,N',O'-trinickel(II) dimethylformamide disolvate hemihydrate'
_space_group_IT_number 15
_symmetry_cell_setting monoclinic
_symmetry_space_group_name_Hall '-C 2yc'
_symmetry_space_group_name_H-M 'C 1 2/c 1'
_atom_sites_solution_hydrogens geom
_atom_sites_solution_primary direct
_atom_sites_solution_secondary difmap
_cell_angle_alpha 90.00
_cell_angle_beta 115.389(2)
_cell_angle_gamma 90.00
_cell_formula_units_Z 4
_cell_length_a 29.4926(15)
_cell_length_b 10.1678(3)
_cell_length_c 19.7293(3)
_cell_measurement_reflns_used 5983
_cell_measurement_temperature 293(2)
_cell_measurement_theta_max 27.48
_cell_measurement_theta_min 1.53
_cell_volume 5344.9(3)
_computing_cell_refinement RAPID-AUTO
_computing_data_collection 'TEXSAN (Molecular Structure Corporation, 1999)'
_computing_data_reduction 'CrystalStucture (Rigaku/MSC, 2002)'
_computing_molecular_graphics 'SHELXTL/PC (Sheldrick, 1998)'
_computing_publication_material SHELXTL/PC
_computing_structure_refinement 'SHELXL97 (Sheldrick, 1997)'
_computing_structure_solution 'SHELXS97 (Sheldrick, 1997)'
_diffrn_ambient_temperature 293(2)
_diffrn_measured_fraction_theta_full 0.974
_diffrn_measured_fraction_theta_max 0.974
_diffrn_measurement_device_type 'Rigaku 18KW Weissenberg IP'
_diffrn_measurement_method \w
_diffrn_radiation_monochromator graphite
_diffrn_radiation_source 'fine-focus sealed tube'
_diffrn_radiation_type MoK\a
_diffrn_radiation_wavelength 0.71073
_diffrn_reflns_av_R_equivalents 0.0000
_diffrn_reflns_av_sigmaI/netI 0.0528
_diffrn_reflns_limit_h_max 38
_diffrn_reflns_limit_h_min 0
_diffrn_reflns_limit_k_max 13
_diffrn_reflns_limit_k_min 0
_diffrn_reflns_limit_l_max 22
_diffrn_reflns_limit_l_min -25
_diffrn_reflns_number 5983
_diffrn_reflns_theta_full 27.48
_diffrn_reflns_theta_max 27.48
_diffrn_reflns_theta_min 2.14
_diffrn_standards_decay_% 0
_diffrn_standards_interval_count 0
_diffrn_standards_number 0
_exptl_absorpt_coefficient_mu 1.112
_exptl_absorpt_correction_T_max 0.66
_exptl_absorpt_correction_T_min 0.5167
_exptl_absorpt_correction_type psi-scan
_exptl_absorpt_process_details '(North et al., 1968)'
_exptl_crystal_colour red
_exptl_crystal_density_diffrn 1.419
_exptl_crystal_density_method 'not measured'
_exptl_crystal_description block
_exptl_crystal_F_000 2380
_exptl_crystal_size_max 0.56
_exptl_crystal_size_mid 0.46
_exptl_crystal_size_min 0.38
_refine_diff_density_max 0.572
_refine_diff_density_min -0.370
_refine_ls_extinction_method none
_refine_ls_goodness_of_fit_ref 0.981
_refine_ls_hydrogen_treatment constr
_refine_ls_matrix_type full
_refine_ls_number_parameters 334
_refine_ls_number_reflns 5983
_refine_ls_number_restraints 0
_refine_ls_restrained_S_all 0.981
_refine_ls_R_factor_all 0.0729
_refine_ls_R_factor_gt 0.0471
_refine_ls_shift/su_max 0.000
_refine_ls_shift/su_mean 0.000
_refine_ls_structure_factor_coef Fsqd
_refine_ls_weighting_details 'calc w = 1/[\s^2^(Fo^2^)+(0.08P)^2^] where P = (Fo^2^+2Fc^2^)/3'
_refine_ls_weighting_scheme calc
_refine_ls_wR_factor_gt 0.1245
_refine_ls_wR_factor_ref 0.1371
_reflns_number_gt 4085
_reflns_number_total 5983
_reflns_threshold_expression I>2\s(I)
_cod_data_source_file cv6487.cif
_cod_data_source_block I
_cod_original_sg_symbol_H-M 'C 2/c'
_cod_original_formula_sum 'C50 H57 N10 Ni3 O10.50'
_cod_database_code 2205906
_cod_database_fobs_code 2205906

loop_
_symmetry_equiv_pos_as_xyz
'x, y, z'
'-x, y, -z+1/2'
'x+1/2, y+1/2, z'
'-x+1/2, y+1/2, -z+1/2'
'-x, -y, -z'
'x, -y, z-1/2'
'-x+1/2, -y+1/2, -z'
'x+1/2, -y+1/2, z-1/2'

loop_
_atom_site_label
_atom_site_fract_x
_atom_site_fract_y
_atom_site_fract_z
_atom_site_U_iso_or_equiv
_atom_site_adp_type
_atom_site_calc_flag
_atom_site_refinement_flags
_atom_site_occupancy
_atom_site_type_symbol
Ni1 0.184347(14) 0.45860(4) 0.14812(2) 0.04812(14) Uani d . 1 Ni
Ni2 0.2500 0.2500 0.0000 0.04125(15) Uani d S 1 Ni
O1 0.23490(8) 0.5400(2) 0.22655(12) 0.0630(6) Uani d . 1 O
O2 0.29690(7) 0.3229(2) 0.10137(10) 0.0486(5) Uani d . 1 O
O3 0.13322(7) 0.3793(2) 0.06545(11) 0.0520(5) Uani d . 1 O
O4 0.25179(8) 0.0593(2) 0.04667(12) 0.0582(5) Uani d . 1 O
N1 0.22496(9) 0.3890(2) 0.10772(12) 0.0439(5) Uani d . 1 N
N2 0.19907(9) 0.3104(2) 0.04246(11) 0.0441(5) Uani d . 1 N
N3 0.13785(10) 0.5107(3) 0.18978(15) 0.0586(7) Uani d . 1 N
N4 0.28364(12) -0.1367(3) 0.09696(17) 0.0701(8) Uani d . 1 N
C1 0.28326(12) 0.5341(3) 0.24377(17) 0.0517(7) Uani d . 1 C
C2 0.30473(11) 0.4643(3) 0.20247(15) 0.0453(6) Uani d . 1 C
C3 0.35732(12) 0.4685(3) 0.22726(17) 0.0532(7) Uani d . 1 C
H3A 0.3716 0.4214 0.2009 0.064 Uiso calc R 1 H
C4 0.38792(13) 0.5393(3) 0.28875(19) 0.0629(8) Uani d . 1 C
H4A 0.4224 0.5420 0.3032 0.076 Uiso calc R 1 H
C5 0.36686(14) 0.6076(4) 0.32950(18) 0.0679(9) Uani d . 1 C
H5A 0.3875 0.6550 0.3718 0.081 Uiso calc R 1 H
C6 0.31588(13) 0.6054(3) 0.30768(18) 0.0640(9) Uani d . 1 C
H6A 0.3026 0.6518 0.3356 0.077 Uiso calc R 1 H
C7 0.27450(10) 0.3875(3) 0.13377(14) 0.0429(6) Uani d . 1 C
C8 0.15126(10) 0.3097(3) 0.02634(14) 0.0439(6) Uani d . 1 C
C9 0.11458(11) 0.2254(3) -0.03405(15) 0.0462(6) Uani d . 1 C
C10 0.12635(12) 0.0973(3) -0.04407(18) 0.0562(7) Uani d . 1 C
H10A 0.1584 0.0646 -0.0154 0.067 Uiso calc R 1 H
C11 0.09005(15) 0.0171(4) -0.0974(2) 0.0712(10) Uani d . 1 C
H11A 0.0980 -0.0694 -0.1032 0.085 Uiso calc R 1 H
C12 0.04265(15) 0.0641(4) -0.1415(2) 0.0722(10) Uani d . 1 C
H12A 0.0188 0.0102 -0.1772 0.087 Uiso calc R 1 H
C13 0.03090(13) 0.1930(4) -0.13194(19) 0.0736(10) Uani d . 1 C
H13A -0.0009 0.2259 -0.1618 0.088 Uiso calc R 1 H
C14 0.06609(13) 0.2726(3) -0.07847(18) 0.0611(8) Uani d . 1 C
H14A 0.0576 0.3582 -0.0718 0.073 Uiso calc R 1 H
C15 0.09140(15) 0.4619(5) 0.1626(3) 0.0901(14) Uani d . 1 C
H15A 0.0807 0.4098 0.1198 0.108 Uiso calc R 1 H
C16 0.05754(17) 0.4841(5) 0.1942(3) 0.1060(17) Uani d . 1 C
H16A 0.0257 0.4469 0.1737 0.127 Uiso calc R 1 H
C17 0.07332(16) 0.5629(4) 0.2568(3) 0.0889(13) Uani d . 1 C
H17A 0.0523 0.5783 0.2801 0.107 Uiso calc R 1 H
C18 0.11952(14) 0.6178(4) 0.2842(2) 0.0724(10) Uani d . 1 C
H18A 0.1301 0.6737 0.3255 0.087 Uiso calc R 1 H
C19 0.15118(13) 0.5898(4) 0.25016(18) 0.0629(8) Uani d . 1 C
H19A 0.1830 0.6274 0.2700 0.075 Uiso calc R 1 H
C20 0.28434(14) -0.0232(3) 0.06481(18) 0.0600(8) Uani d . 1 C
H20A 0.3121 -0.0055 0.0554 0.072 Uiso calc R 1 H
C21 0.24322(18) -0.1710(4) 0.1162(3) 0.0932(13) Uani d . 1 C
H21A 0.2179 -0.1039 0.0983 0.140 Uiso calc R 1 H
H21B 0.2559 -0.1784 0.1697 0.140 Uiso calc R 1 H
H21C 0.2289 -0.2535 0.0933 0.140 Uiso calc R 1 H
C22 0.3250(2) -0.2287(5) 0.1202(3) 0.128(2) Uani d . 1 C
H22A 0.3498 -0.1966 0.1048 0.191 Uiso calc R 1 H
H22B 0.3129 -0.3127 0.0973 0.191 Uiso calc R 1 H
H22C 0.3397 -0.2379 0.1737 0.191 Uiso calc R 1 H
N5 0.0625(2) 0.2515(4) 0.5021(3) 0.1091(13) Uani d . 1 N
O5 0.06184(19) 0.3711(5) 0.4041(3) 0.1551(17) Uani d . 1 O
C23 0.0820(3) 0.3310(6) 0.4681(4) 0.127(2) Uani d . 1 C
H23A 0.1148 0.3590 0.4966 0.153 Uiso calc R 1 H
C24 0.0116(3) 0.2040(9) 0.4621(5) 0.182(3) Uani d . 1 C
H24A -0.0039 0.2456 0.4139 0.274 Uiso calc R 1 H
H24B -0.0071 0.2242 0.4904 0.274 Uiso calc R 1 H
H24C 0.0121 0.1105 0.4557 0.274 Uiso calc R 1 H
C25 0.0927(3) 0.2040(8) 0.5748(3) 0.179(3) Uani d . 1 C
H25A 0.1251 0.2450 0.5935 0.269 Uiso calc R 1 H
H25B 0.0964 0.1105 0.5729 0.269 Uiso calc R 1 H
H25C 0.0771 0.2243 0.6074 0.269 Uiso calc R 1 H
O6 0.0000 0.2198(13) 0.2500 0.135(4) Uiso d SP 0.50 O
HO6 0.0036 0.2643 0.2859 0.16 Uiso d PR 0.50 H

loop_
_atom_site_aniso_label
_atom_site_aniso_U_11
_atom_site_aniso_U_22
_atom_site_aniso_U_33
_atom_site_aniso_U_12
_atom_site_aniso_U_13
_atom_site_aniso_U_23
Ni1 0.0526(2) 0.0475(2) 0.0458(2) 0.00019(17) 0.02255(17) -0.00788(16)
Ni2 0.0509(3) 0.0375(3) 0.0350(2) 0.0035(2) 0.0182(2) 0.0003(2)
O1 0.0579(13) 0.0694(15) 0.0640(13) -0.0068(11) 0.0284(11) -0.0263(11)
O2 0.0511(11) 0.0515(11) 0.0422(10) 0.0038(9) 0.0190(9) -0.0066(9)
O3 0.0518(11) 0.0566(12) 0.0481(10) 0.0007(10) 0.0218(9) -0.0094(10)
O4 0.0661(14) 0.0469(12) 0.0631(13) 0.0101(10) 0.0291(11) 0.0136(10)
N1 0.0514(13) 0.0423(12) 0.0391(11) -0.0004(11) 0.0206(10) -0.0018(10)
N2 0.0560(14) 0.0413(12) 0.0361(11) 0.0008(11) 0.0208(10) -0.0011(10)
N3 0.0565(16) 0.0600(16) 0.0618(16) 0.0022(13) 0.0277(13) -0.0099(13)
N4 0.085(2) 0.0509(16) 0.0776(18) 0.0123(15) 0.0382(16) 0.0208(15)
C1 0.0597(18) 0.0471(16) 0.0493(15) -0.0047(14) 0.0243(14) -0.0063(13)
C2 0.0557(17) 0.0386(14) 0.0407(13) -0.0017(12) 0.0198(12) -0.0005(12)
C3 0.0567(18) 0.0530(17) 0.0493(16) 0.0026(14) 0.0222(14) -0.0034(14)
C4 0.0526(18) 0.066(2) 0.0621(19) -0.0051(16) 0.0171(15) -0.0081(17)
C5 0.070(2) 0.069(2) 0.0554(18) -0.0124(18) 0.0183(17) -0.0194(17)
C6 0.071(2) 0.062(2) 0.0592(18) -0.0055(17) 0.0277(17) -0.0221(16)
C7 0.0537(16) 0.0374(13) 0.0383(13) 0.0038(12) 0.0203(12) 0.0037(11)
C8 0.0522(16) 0.0425(15) 0.0364(13) 0.0017(12) 0.0185(12) 0.0014(12)
C9 0.0498(16) 0.0519(16) 0.0391(13) -0.0020(13) 0.0210(12) 0.0003(12)
C10 0.0573(18) 0.0510(17) 0.0606(17) -0.0082(15) 0.0255(15) -0.0075(15)
C11 0.079(2) 0.060(2) 0.083(2) -0.0166(19) 0.042(2) -0.0159(19)
C12 0.072(2) 0.086(3) 0.0583(19) -0.027(2) 0.0279(18) -0.0196(19)
C13 0.0532(19) 0.092(3) 0.060(2) -0.0021(19) 0.0097(16) -0.001(2)
C14 0.0591(19) 0.065(2) 0.0548(17) 0.0007(16) 0.0197(15) -0.0009(16)
C15 0.072(2) 0.110(3) 0.098(3) -0.019(2) 0.045(2) -0.057(3)
C16 0.074(3) 0.140(4) 0.115(4) -0.030(3) 0.050(3) -0.068(3)
C17 0.080(3) 0.102(3) 0.100(3) -0.013(2) 0.053(2) -0.043(3)
C18 0.075(2) 0.075(2) 0.073(2) 0.003(2) 0.037(2) -0.016(2)
C19 0.063(2) 0.068(2) 0.0634(19) -0.0055(17) 0.0326(17) -0.0170(17)
C20 0.069(2) 0.0536(18) 0.0627(19) 0.0058(17) 0.0335(17) 0.0095(16)
C21 0.110(3) 0.071(3) 0.121(4) 0.007(2) 0.072(3) 0.030(2)
C22 0.123(4) 0.093(3) 0.189(6) 0.053(3) 0.088(4) 0.073(4)
N5 0.148(4) 0.090(3) 0.103(3) 0.019(3) 0.066(3) 0.013(2)
O5 0.181(4) 0.149(4) 0.149(3) 0.046(3) 0.084(3) 0.059(3)
C23 0.164(6) 0.091(4) 0.128(5) 0.019(4) 0.064(5) 0.004(4)
C24 0.131(6) 0.233(9) 0.201(8) -0.009(6) 0.087(6) -0.009(7)
C25 0.267(10) 0.147(6) 0.108(5) 0.031(6) 0.066(6) 0.016(4)

loop_
_atom_type_symbol
_atom_type_description
_atom_type_scat_dispersion_real
_atom_type_scat_dispersion_imag
_atom_type_scat_source
C C 0.0033 0.0016 'International Tables Vol C Tables 4.2.6.8 and 6.1.1.4'
H H 0.0000 0.0000 'International Tables Vol C Tables 4.2.6.8 and 6.1.1.4'
N N 0.0061 0.0033 'International Tables Vol C Tables 4.2.6.8 and 6.1.1.4'
O O 0.0106 0.0060 'International Tables Vol C Tables 4.2.6.8 and 6.1.1.4'
Ni Ni 0.3393 1.1124 'International Tables Vol C Tables 4.2.6.8 and 6.1.1.4'

loop_
_geom_angle_atom_site_label_1
_geom_angle_atom_site_label_2
_geom_angle_atom_site_label_3
_geom_angle_site_symmetry_1
_geom_angle_site_symmetry_3
_geom_angle
O1 Ni1 N1 . . 95.44(10)
O1 Ni1 O3 . . 177.84(10)
N1 Ni1 O3 . . 83.53(9)
O1 Ni1 N3 . . 89.20(11)
N1 Ni1 N3 . . 172.94(11)
O3 Ni1 N3 . . 92.01(10)
O2 Ni2 O2 7 . 180.00(17)
O2 Ni2 N2 7 7 78.54(8)
O2 Ni2 N2 . 7 101.46(8)
O2 Ni2 N2 7 . 101.46(8)
O2 Ni2 N2 . . 78.54(8)
N2 Ni2 N2 7 . 180.00(8)
O2 Ni2 O4 7 . 88.48(8)
O2 Ni2 O4 . . 91.52(8)
N2 Ni2 O4 7 . 90.95(8)
N2 Ni2 O4 . . 89.05(8)
O2 Ni2 O4 7 7 91.52(8)
O2 Ni2 O4 . 7 88.48(8)
N2 Ni2 O4 7 7 89.05(8)
N2 Ni2 O4 . 7 90.95(8)
O4 Ni2 O4 . 7 180.00(12)
C1 O1 Ni1 . . 126.79(19)
C7 O2 Ni2 . . 113.65(17)
C8 O3 Ni1 . . 111.52(17)
C20 O4 Ni2 . . 128.9(2)
C7 N1 N2 . . 114.7(2)
C7 N1 Ni1 . . 130.59(18)
N2 N1 Ni1 . . 114.21(17)
C8 N2 N1 . . 109.1(2)
C8 N2 Ni2 . . 141.56(18)
N1 N2 Ni2 . . 109.03(16)
C15 N3 C19 . . 115.9(3)
C15 N3 Ni1 . . 121.1(2)
C19 N3 Ni1 . . 122.9(2)
C20 N4 C21 . . 121.5(3)
C20 N4 C22 . . 122.1(3)
C21 N4 C22 . . 116.2(3)
O1 C1 C6 . . 117.0(3)
O1 C1 C2 . . 125.1(3)
C6 C1 C2 . . 117.9(3)
C3 C2 C1 . . 118.7(3)
C3 C2 C7 . . 118.2(2)
C1 C2 C7 . . 123.1(3)
C4 C3 C2 . . 122.2(3)
C4 C3 H3A . . 118.9
C2 C3 H3A . . 118.9
C3 C4 C5 . . 119.1(3)
C3 C4 H4A . . 120.4
C5 C4 H4A . . 120.4
C6 C5 C4 . . 120.6(3)
C6 C5 H5A . . 119.7
C4 C5 H5A . . 119.7
C5 C6 C1 . . 121.4(3)
C5 C6 H6A . . 119.3
C1 C6 H6A . . 119.3
O2 C7 N1 . . 122.1(2)
O2 C7 C2 . . 119.3(2)
N1 C7 C2 . . 118.6(2)
N2 C8 O3 . . 121.4(2)
N2 C8 C9 . . 122.4(2)
O3 C8 C9 . . 116.2(2)
C10 C9 C14 . . 118.9(3)
C10 C9 C8 . . 121.0(3)
C14 C9 C8 . . 119.9(3)
C9 C10 C11 . . 119.9(3)
C9 C10 H10A . . 120.0
C11 C10 H10A . . 120.0
C12 C11 C10 . . 121.1(4)
C12 C11 H11A . . 119.5
C10 C11 H11A . . 119.5
C11 C12 C13 . . 119.1(3)
C11 C12 H12A . . 120.4
C13 C12 H12A . . 120.4
C14 C13 C12 . . 120.5(3)
C14 C13 H13A . . 119.8
C12 C13 H13A . . 119.8
C13 C14 C9 . . 120.5(3)
C13 C14 H14A . . 119.8
C9 C14 H14A . . 119.8
N3 C15 C16 . . 124.4(4)
N3 C15 H15A . . 117.8
C16 C15 H15A . . 117.8
C17 C16 C15 . . 117.5(4)
C17 C16 H16A . . 121.3
C15 C16 H16A . . 121.3
C18 C17 C16 . . 119.7(4)
C18 C17 H17A . . 120.1
C16 C17 H17A . . 120.1
C17 C18 C19 . . 119.4(3)
C17 C18 H18A . . 120.3
C19 C18 H18A . . 120.3
N3 C19 C18 . . 123.1(3)
N3 C19 H19A . . 118.5
C18 C19 H19A . . 118.5
O4 C20 N4 . . 125.1(3)
O4 C20 H20A . . 117.5
N4 C20 H20A . . 117.5
N4 C21 H21A . . 109.5
N4 C21 H21B . . 109.5
H21A C21 H21B . . 109.5
N4 C21 H21C . . 109.5
H21A C21 H21C . . 109.5
H21B C21 H21C . . 109.5
N4 C22 H22A . . 109.5
N4 C22 H22B . . 109.5
H22A C22 H22B . . 109.5
N4 C22 H22C . . 109.5
H22A C22 H22C . . 109.5
H22B C22 H22C . . 109.5
C23 N5 C25 . . 120.0(7)
C23 N5 C24 . . 120.1(5)
C25 N5 C24 . . 119.6(6)
O5 C23 N5 . . 127.2(7)
O5 C23 H23A . . 116.4
N5 C23 H23A . . 116.4
N5 C24 H24A . . 109.5
N5 C24 H24B . . 109.5
H24A C24 H24B . . 109.5
N5 C24 H24C . . 109.5
H24A C24 H24C . . 109.5
H24B C24 H24C . . 109.5
N5 C25 H25A . . 109.5
N5 C25 H25B . . 109.5
H25A C25 H25B . . 109.5
N5 C25 H25C . . 109.5
H25A C25 H25C . . 109.5
H25B C25 H25C . . 109.5

loop_
_geom_bond_atom_site_label_1
_geom_bond_atom_site_label_2
_geom_bond_site_symmetry_2
_geom_bond_distance
Ni1 O1 . 1.823(2)
Ni1 N1 . 1.841(2)
Ni1 O3 . 1.8642(19)
Ni1 N3 . 1.950(3)
Ni2 O2 7 2.0226(18)
Ni2 O2 . 2.0226(18)
Ni2 N2 7 2.101(2)
Ni2 N2 . 2.101(2)
Ni2 O4 . 2.137(2)
Ni2 O4 7 2.137(2)
O1 C1 . 1.318(4)
O2 C7 . 1.280(3)
O3 C8 . 1.316(3)
O4 C20 . 1.208(4)
N1 C7 . 1.325(4)
N1 N2 . 1.427(3)
N2 C8 . 1.306(3)
N3 C15 . 1.334(5)
N3 C19 . 1.349(4)
N4 C20 . 1.321(4)
N4 C21 . 1.440(5)
N4 C22 . 1.447(5)
C1 C6 . 1.414(4)
C1 C2 . 1.418(4)
C2 C3 . 1.413(4)
C2 C7 . 1.485(4)
C3 C4 . 1.366(4)
C3 H3A . 0.9300
C4 C5 . 1.393(5)
C4 H4A . 0.9300
C5 C6 . 1.375(5)
C5 H5A . 0.9300
C6 H6A . 0.9300
C8 C9 . 1.490(4)
C9 C10 . 1.384(4)
C9 C14 . 1.403(4)
C10 C11 . 1.397(5)
C10 H10A . 0.9300
C11 C12 . 1.377(6)
C11 H11A . 0.9300
C12 C13 . 1.389(5)
C12 H12A . 0.9300
C13 C14 . 1.381(5)
C13 H13A . 0.9300
C14 H14A . 0.9300
C15 C16 . 1.404(5)
C15 H15A . 0.9300
C16 C17 . 1.374(5)
C16 H16A . 0.9300
C17 C18 . 1.352(5)
C17 H17A . 0.9300
C18 C19 . 1.394(5)
C18 H18A . 0.9300
C19 H19A . 0.9300
C20 H20A . 0.9300
C21 H21A . 0.9600
C21 H21B . 0.9600
C21 H21C . 0.9600
C22 H22A . 0.9600
C22 H22B . 0.9600
C22 H22C . 0.9600
N5 C23 . 1.328(7)
N5 C25 . 1.410(7)
N5 C24 . 1.447(8)
O5 C23 . 1.213(6)
C23 H23A . 0.9300
C24 H24A . 0.9600
C24 H24B . 0.9600
C24 H24C . 0.9600
C25 H25A . 0.9600
C25 H25B . 0.9600
C25 H25C . 0.9600
O6 HO6 . 0.81

loop_
_geom_torsion_atom_site_label_1
_geom_torsion_atom_site_label_2
_geom_torsion_atom_site_label_3
_geom_torsion_atom_site_label_4
_geom_torsion_site_symmetry_1
_geom_torsion
N1 Ni1 O1 C1 . -3.8(3)
N3 Ni1 O1 C1 . 170.9(3)
N2 Ni2 O2 C7 7 168.53(18)
N2 Ni2 O2 C7 . -11.47(18)
O4 Ni2 O2 C7 . -100.18(19)
O4 Ni2 O2 C7 7 79.82(19)
N1 Ni1 O3 C8 . 4.85(18)
N3 Ni1 O3 C8 . -169.67(19)
O2 Ni2 O4 C20 7 103.0(3)
O2 Ni2 O4 C20 . -77.0(3)
N2 Ni2 O4 C20 7 24.5(3)
N2 Ni2 O4 C20 . -155.5(3)
O1 Ni1 N1 C7 . 7.1(3)
O3 Ni1 N1 C7 . -174.8(3)
O1 Ni1 N1 N2 . 178.48(17)
O3 Ni1 N1 N2 . -3.43(17)
C7 N1 N2 C8 . 174.1(2)
Ni1 N1 N2 C8 . 1.3(3)
C7 N1 N2 Ni2 . -11.0(3)
Ni1 N1 N2 Ni2 . 176.24(10)
O2 Ni2 N2 C8 7 4.0(3)
O2 Ni2 N2 C8 . -176.0(3)
O4 Ni2 N2 C8 . -84.3(3)
O4 Ni2 N2 C8 7 95.7(3)
O2 Ni2 N2 N1 7 -168.30(15)
O2 Ni2 N2 N1 . 11.70(15)
O4 Ni2 N2 N1 . 103.44(16)
O4 Ni2 N2 N1 7 -76.56(16)
O1 Ni1 N3 C15 . -169.5(3)
O3 Ni1 N3 C15 . 12.3(3)
O1 Ni1 N3 C19 . 5.9(3)
O3 Ni1 N3 C19 . -172.3(3)
Ni1 O1 C1 C6 . -179.8(2)
Ni1 O1 C1 C2 . 1.5(4)
O1 C1 C2 C3 . 179.1(3)
C6 C1 C2 C3 . 0.5(4)
O1 C1 C2 C7 . -0.4(5)
C6 C1 C2 C7 . -179.1(3)
C1 C2 C3 C4 . -1.2(4)
C7 C2 C3 C4 . 178.3(3)
C2 C3 C4 C5 . 1.4(5)
C3 C4 C5 C6 . -0.9(5)
C4 C5 C6 C1 . 0.2(6)
O1 C1 C6 C5 . -178.8(3)
C2 C1 C6 C5 . 0.0(5)
Ni2 O2 C7 N1 . 9.2(3)
Ni2 O2 C7 C2 . -170.25(18)
N2 N1 C7 O2 . 1.7(4)
Ni1 N1 C7 O2 . 173.01(19)
N2 N1 C7 C2 . -178.8(2)
Ni1 N1 C7 C2 . -7.5(4)
C3 C2 C7 O2 . 3.2(4)
C1 C2 C7 O2 . -177.3(3)
C3 C2 C7 N1 . -176.3(3)
C1 C2 C7 N1 . 3.3(4)
N1 N2 C8 O3 . 3.1(3)
Ni2 N2 C8 O3 . -169.2(2)
N1 N2 C8 C9 . -173.5(2)
Ni2 N2 C8 C9 . 14.2(5)
Ni1 O3 C8 N2 . -5.9(3)
Ni1 O3 C8 C9 . 170.87(18)
N2 C8 C9 C10 . 40.8(4)
O3 C8 C9 C10 . -135.8(3)
N2 C8 C9 C14 . -143.5(3)
O3 C8 C9 C14 . 39.8(4)
C14 C9 C10 C11 . -0.5(4)
C8 C9 C10 C11 . 175.3(3)
C9 C10 C11 C12 . 1.2(5)
C10 C11 C12 C13 . -0.6(6)
C11 C12 C13 C14 . -0.6(6)
C12 C13 C14 C9 . 1.3(5)
C10 C9 C14 C13 . -0.8(5)
C8 C9 C14 C13 . -176.5(3)
C19 N3 C15 C16 . -2.4(7)
Ni1 N3 C15 C16 . 173.3(4)
N3 C15 C16 C17 . 0.9(8)
C15 C16 C17 C18 . 1.5(8)
C16 C17 C18 C19 . -2.3(7)
C15 N3 C19 C18 . 1.6(6)
Ni1 N3 C19 C18 . -174.1(3)
C17 C18 C19 N3 . 0.7(6)
Ni2 O4 C20 N4 . 176.4(2)
C21 N4 C20 O4 . -2.3(6)
C22 N4 C20 O4 . -177.3(4)
C25 N5 C23 O5 . 173.9(6)
C24 N5 C23 O5 . -0.5(10)
